data_1540624
loop_
_publ_author_name
'Das, Sajal'
'Hong, Dongsub'
'Chen, Zhiwei'
'She, Zhigang'
'Hersh, William H.'
'Subramaniam, Gopal'
'Chen, Yu'

_publ_section_title
;
 Auto-Tandem Palladium Catalysis: From Isoxazole to 2-Azafluorenone.
;
_journal_issue 22
_journal_name_full 'Organic letters'
_journal_page_first 5578
_journal_page_last 5581
_journal_paper_doi 10.1021/acs.orglett.5b02731
_journal_volume 17
_journal_year 2015
_chemical_formula_moiety 'C17 H19 N O2'
_chemical_formula_sum 'C17 H19 N O2'
_chemical_formula_weight 269.33
_chemical_name_common 'o-(t-Bu isoxazole) MVK benzene'
_chemical_name_systematic (E)-4-(2-(3-(tert-butyl)isoxazol-5-yl)phenyl)but-3-en-2-one
_space_group_crystal_system monoclinic
_space_group_IT_number 14
_space_group_name_Hall '-P 2ybc'
_space_group_name_H-M_alt 'P 1 21/c 1'
_symmetry_space_group_name_Hall '-P 2ybc'
_symmetry_space_group_name_H-M 'P 1 21/c 1'
_atom_sites_solution_hydrogens geom
_audit_creation_method 'APEX2 v2014.11-0'
_cell_angle_alpha 90
_cell_angle_beta 90.554(2)
_cell_angle_gamma 90
_cell_formula_units_Z 4
_cell_length_a 9.5944(18)
_cell_length_b 19.750(4)
_cell_length_c 7.9170(15)
_cell_measurement_reflns_used 6104
_cell_measurement_temperature 100(2)
_cell_measurement_theta_max 27.04
_cell_measurement_theta_min 2.36
_cell_volume 1500.1(5)
_computing_cell_refinement 'Bruker APEX2'
_computing_data_collection 'Bruker APEX2'
_computing_data_reduction 'Bruker SAINT V7.68A'
_computing_molecular_graphics 'Bruker SHELXTL'
_computing_publication_material 'Farrugia ORTEP-3/v2.02'
_computing_structure_refinement 'SHELXL-2014/7 (Sheldrick, 2014)'
_computing_structure_solution 'SHELXS-97 (Sheldrick, 2008)'
_diffrn_ambient_temperature 100(2)
_diffrn_detector_area_resol_mean 8.3333
_diffrn_measured_fraction_theta_full 1.000
_diffrn_measured_fraction_theta_max 0.999
_diffrn_measurement_device_type 'Bruker Breeze CCD'
_diffrn_measurement_method '\f and \w scans'
_diffrn_radiation_type MoK\a
_diffrn_radiation_wavelength 0.71073
_diffrn_reflns_av_R_equivalents 0.0319
_diffrn_reflns_av_unetI/netI 0.0230
_diffrn_reflns_laue_measured_fraction_full 1.000
_diffrn_reflns_laue_measured_fraction_max 0.999
_diffrn_reflns_limit_h_max 12
_diffrn_reflns_limit_h_min -12
_diffrn_reflns_limit_k_max 25
_diffrn_reflns_limit_k_min -25
_diffrn_reflns_limit_l_max 10
_diffrn_reflns_limit_l_min -10
_diffrn_reflns_number 17411
_diffrn_reflns_point_group_measured_fraction_full 1.000
_diffrn_reflns_point_group_measured_fraction_max 0.999
_diffrn_reflns_theta_full 25.242
_diffrn_reflns_theta_max 27.222
_diffrn_reflns_theta_min 2.062
_diffrn_source 'fine-focus tube'
_exptl_absorpt_coefficient_mu 0.078
_exptl_absorpt_correction_T_max 0.98
_exptl_absorpt_correction_T_min 0.91
_exptl_absorpt_correction_type multi-scan
_exptl_absorpt_process_details 'SADABS V2014/5 (Bruker AXS Inc.)'
_exptl_crystal_colour 'clear white'
_exptl_crystal_density_diffrn 1.193
_exptl_crystal_density_method 'not measured'
_exptl_crystal_description fragment
_exptl_crystal_F_000 576
_exptl_crystal_size_max 0.677
_exptl_crystal_size_mid 0.311
_exptl_crystal_size_min 0.295
_exptl_transmission_factor_max 0.7455
_exptl_transmission_factor_min 0.6958
_refine_diff_density_max 0.261
_refine_diff_density_min -0.194
_refine_diff_density_rms 0.038
_refine_ls_extinction_method none
_refine_ls_goodness_of_fit_ref 1.050
_refine_ls_hydrogen_treatment constr
_refine_ls_matrix_type full
_refine_ls_number_parameters 185
_refine_ls_number_reflns 3345
_refine_ls_number_restraints 0
_refine_ls_restrained_S_all 1.050
_refine_ls_R_factor_all 0.0463
_refine_ls_R_factor_gt 0.0378
_refine_ls_shift/su_max 0.001
_refine_ls_shift/su_mean 0.000
_refine_ls_structure_factor_coef Fsqd
_refine_ls_weighting_details 'w=1/[\s^2^(Fo^2^)+(0.0397P)^2^+0.4948P] where P=(Fo^2^+2Fc^2^)/3'
_refine_ls_weighting_scheme calc
_refine_ls_wR_factor_gt 0.0897
_refine_ls_wR_factor_ref 0.0957
_reflns_Friedel_coverage 0.000
_reflns_number_gt 2832
_reflns_number_total 3345
_reflns_threshold_expression 'I > 2\s(I)'
_cod_data_source_file ol5b02731_si_002.cif
_cod_data_source_block YC_13_46_1_3_p282_a
_cod_database_code 1540624
_shelx_space_group_comment
;
 The symmetry employed for this shelxl refinement is uniquely defined
 by the following loop, which should always be used as a source of
 symmetry information in preference to the above space-group names.
 They are only intended as comments.
;
_shelx_estimated_absorpt_t_min 0.949
_shelx_estimated_absorpt_t_max 0.977

loop_
_space_group_symop_operation_xyz
'x, y, z'
'-x, y+1/2, -z+1/2'
'-x, -y, -z'
'x, -y-1/2, z-1/2'

loop_
_atom_site_label
_atom_site_type_symbol
_atom_site_fract_x
_atom_site_fract_y
_atom_site_fract_z
_atom_site_U_iso_or_equiv
_atom_site_adp_type
_atom_site_occupancy
_atom_site_site_symmetry_order
_atom_site_calc_flag
_atom_site_refinement_flags_posn
_atom_site_refinement_flags_adp
C1 C 0.62111(12) 0.51286(6) 0.24535(14) 0.0189(2) Uani 1 1 d . .
C2 C 0.58821(12) 0.58049(6) 0.29233(14) 0.0194(2) Uani 1 1 d . .
H2 H 0.6476 0.6189 0.2899 0.023 Uiso 1 1 calc R U
C3 C 0.45375(12) 0.57793(5) 0.34110(14) 0.0180(2) Uani 1 1 d . .
C4 C 0.35385(11) 0.62938(6) 0.39620(14) 0.0182(2) Uani 1 1 d . .
C5 C 0.21480(12) 0.62562(6) 0.34176(14) 0.0209(2) Uani 1 1 d . .
H5 H 0.1849 0.5884 0.2745 0.025 Uiso 1 1 calc R U
C6 C 0.12044(12) 0.67554(6) 0.38491(15) 0.0237(3) Uani 1 1 d . .
H6 H 0.0263 0.6725 0.3475 0.028 Uiso 1 1 calc R U
C7 C 0.16364(12) 0.73012(6) 0.48312(16) 0.0243(3) Uani 1 1 d . .
H7 H 0.0991 0.7646 0.5120 0.029 Uiso 1 1 calc R U
C8 C 0.30081(12) 0.73430(6) 0.53908(15) 0.0221(3) Uani 1 1 d . .
H8 H 0.3293 0.7717 0.6066 0.027 Uiso 1 1 calc R U
C9 C 0.39778(11) 0.68428(6) 0.49744(14) 0.0184(2) Uani 1 1 d . .
C10 C 0.54026(11) 0.68653(6) 0.56745(14) 0.0189(2) Uani 1 1 d . .
H10 H 0.5833 0.6445 0.5946 0.023 Uiso 1 1 calc R U
C11 C 0.61385(12) 0.74262(6) 0.59588(15) 0.0225(3) Uani 1 1 d . .
H11 H 0.5726 0.7849 0.5675 0.027 Uiso 1 1 calc R U
C12 C 0.75587(12) 0.74272(6) 0.66904(16) 0.0239(3) Uani 1 1 d . .
C13 C 0.82519(13) 0.67676(7) 0.71303(18) 0.0297(3) Uani 1 1 d . .
H13A H 0.9198 0.6855 0.7555 0.045 Uiso 1 1 calc R U
H13B H 0.8297 0.6482 0.6120 0.045 Uiso 1 1 calc R U
H13C H 0.7713 0.6536 0.8002 0.045 Uiso 1 1 calc R U
C14 C 0.75999(12) 0.48843(6) 0.17941(14) 0.0216(2) Uani 1 1 d . .
C15 C 0.75289(15) 0.41382(6) 0.12923(18) 0.0323(3) Uani 1 1 d . .
H15A H 0.7319 0.3864 0.2289 0.048 Uiso 1 1 calc R U
H15B H 0.8427 0.3998 0.0829 0.048 Uiso 1 1 calc R U
H15C H 0.6795 0.4075 0.0437 0.048 Uiso 1 1 calc R U
C16 C 0.79660(13) 0.53206(6) 0.02535(15) 0.0248(3) Uani 1 1 d . .
H16A H 0.7214 0.5290 -0.0590 0.037 Uiso 1 1 calc R U
H16B H 0.8837 0.5157 -0.0239 0.037 Uiso 1 1 calc R U
H16C H 0.8080 0.5793 0.0607 0.037 Uiso 1 1 calc R U
C17 C 0.87105(13) 0.49897(7) 0.31821(16) 0.0288(3) Uani 1 1 d . .
H17A H 0.8771 0.5472 0.3464 0.043 Uiso 1 1 calc R U
H17B H 0.9616 0.4832 0.2777 0.043 Uiso 1 1 calc R U
H17C H 0.8452 0.4733 0.4190 0.043 Uiso 1 1 calc R U
N1 N 0.51471(10) 0.47231(5) 0.26426(12) 0.0220(2) Uani 1 1 d . .
O1 O 0.40516(8) 0.51356(4) 0.32634(10) 0.02101(19) Uani 1 1 d . .
O2 O 0.81592(9) 0.79644(5) 0.69258(14) 0.0393(3) Uani 1 1 d . .

loop_
_atom_site_aniso_label
_atom_site_aniso_U_11
_atom_site_aniso_U_22
_atom_site_aniso_U_33
_atom_site_aniso_U_23
_atom_site_aniso_U_13
_atom_site_aniso_U_12
C1 0.0225(6) 0.0194(6) 0.0148(5) 0.0013(4) -0.0012(4) 0.0002(4)
C2 0.0201(5) 0.0186(6) 0.0193(5) 0.0002(4) -0.0003(4) -0.0018(4)
C3 0.0205(5) 0.0175(5) 0.0158(5) 0.0003(4) -0.0024(4) -0.0031(4)
C4 0.0176(5) 0.0192(5) 0.0178(5) 0.0022(4) 0.0010(4) -0.0012(4)
C5 0.0199(6) 0.0230(6) 0.0198(5) 0.0012(4) -0.0013(4) -0.0042(5)
C6 0.0163(5) 0.0304(6) 0.0244(6) 0.0055(5) -0.0019(4) -0.0011(5)
C7 0.0204(6) 0.0244(6) 0.0280(6) 0.0025(5) 0.0022(5) 0.0043(5)
C8 0.0228(6) 0.0193(6) 0.0243(6) -0.0009(4) 0.0004(5) 0.0002(5)
C9 0.0178(5) 0.0182(5) 0.0193(5) 0.0020(4) 0.0004(4) -0.0010(4)
C10 0.0186(5) 0.0203(6) 0.0179(5) -0.0018(4) 0.0004(4) 0.0023(4)
C11 0.0201(6) 0.0196(6) 0.0277(6) -0.0011(5) -0.0026(5) 0.0018(4)
C12 0.0205(6) 0.0238(6) 0.0273(6) -0.0037(5) -0.0016(5) -0.0007(5)
C13 0.0232(6) 0.0286(7) 0.0371(7) 0.0013(6) -0.0069(5) 0.0022(5)
C14 0.0233(6) 0.0217(6) 0.0197(6) 0.0002(4) 0.0028(4) 0.0030(5)
C15 0.0386(7) 0.0238(6) 0.0345(7) -0.0020(5) 0.0124(6) 0.0042(6)
C16 0.0247(6) 0.0292(6) 0.0207(6) 0.0025(5) 0.0030(5) 0.0017(5)
C17 0.0240(6) 0.0388(7) 0.0235(6) 0.0047(5) 0.0006(5) 0.0062(5)
N1 0.0232(5) 0.0204(5) 0.0226(5) -0.0029(4) 0.0022(4) 0.0014(4)
O1 0.0201(4) 0.0187(4) 0.0242(4) -0.0032(3) 0.0017(3) -0.0020(3)
O2 0.0242(5) 0.0258(5) 0.0676(7) -0.0070(5) -0.0135(5) -0.0027(4)

loop_
_atom_type_symbol
_atom_type_description
_atom_type_scat_dispersion_real
_atom_type_scat_dispersion_imag
_atom_type_scat_source
C C 0.0033 0.0016 'International Tables Vol C Tables 4.2.6.8 and 6.1.1.4'
H H 0.0000 0.0000 'International Tables Vol C Tables 4.2.6.8 and 6.1.1.4'
N N 0.0061 0.0033 'International Tables Vol C Tables 4.2.6.8 and 6.1.1.4'
O O 0.0106 0.0060 'International Tables Vol C Tables 4.2.6.8 and 6.1.1.4'

loop_
_geom_angle_atom_site_label_1
_geom_angle_atom_site_label_2
_geom_angle_atom_site_label_3
_geom_angle
N1 C1 C2 111.70(10)
N1 C1 C14 122.34(10)
C2 C1 C14 125.96(10)
C3 C2 C1 104.74(10)
C3 C2 H2 127.6
C1 C2 H2 127.6
C2 C3 O1 109.77(10)
C2 C3 C4 133.45(10)
O1 C3 C4 116.70(10)
C5 C4 C9 119.64(10)
C5 C4 C3 119.69(10)
C9 C4 C3 120.62(10)
C6 C5 C4 120.66(11)
C6 C5 H5 119.7
C4 C5 H5 119.7
C5 C6 C7 119.90(11)
C5 C6 H6 120.1
C7 C6 H6 120.1
C8 C7 C6 120.11(11)
C8 C7 H7 119.9
C6 C7 H7 119.9
C7 C8 C9 120.93(11)
C7 C8 H8 119.5
C9 C8 H8 119.5
C8 C9 C4 118.76(10)
C8 C9 C10 120.52(10)
C4 C9 C10 120.59(10)
C11 C10 C9 125.32(11)
C11 C10 H10 117.3
C9 C10 H10 117.3
C10 C11 C12 123.62(11)
C10 C11 H11 118.2
C12 C11 H11 118.2
O2 C12 C11 119.59(11)
O2 C12 C13 120.74(11)
C11 C12 C13 119.67(10)
C12 C13 H13A 109.5
C12 C13 H13B 109.5
H13A C13 H13B 109.5
C12 C13 H13C 109.5
H13A C13 H13C 109.5
H13B C13 H13C 109.5
C1 C14 C15 111.09(10)
C1 C14 C16 107.67(9)
C15 C14 C16 110.14(10)
C1 C14 C17 108.45(9)
C15 C14 C17 110.19(10)
C16 C14 C17 109.22(10)
C14 C15 H15A 109.5
C14 C15 H15B 109.5
H15A C15 H15B 109.5
C14 C15 H15C 109.5
H15A C15 H15C 109.5
H15B C15 H15C 109.5
C14 C16 H16A 109.5
C14 C16 H16B 109.5
H16A C16 H16B 109.5
C14 C16 H16C 109.5
H16A C16 H16C 109.5
H16B C16 H16C 109.5
C14 C17 H17A 109.5
C14 C17 H17B 109.5
H17A C17 H17B 109.5
C14 C17 H17C 109.5
H17A C17 H17C 109.5
H17B C17 H17C 109.5
C1 N1 O1 105.63(9)
C3 O1 N1 108.17(8)

loop_
_geom_bond_atom_site_label_1
_geom_bond_atom_site_label_2
_geom_bond_distance
C1 N1 1.3072(15)
C1 C2 1.4228(16)
C1 C14 1.5146(16)
C2 C3 1.3511(16)
C2 H2 0.9500
C3 O1 1.3586(13)
C3 C4 1.4663(16)
C4 C5 1.4000(15)
C4 C9 1.4103(16)
C5 C6 1.3836(17)
C5 H5 0.9500
C6 C7 1.3899(18)
C6 H6 0.9500
C7 C8 1.3871(17)
C7 H7 0.9500
C8 C9 1.3985(16)
C8 H8 0.9500
C9 C10 1.4708(15)
C10 C11 1.3317(16)
C10 H10 0.9500
C11 C12 1.4754(16)
C11 H11 0.9500
C12 O2 1.2208(15)
C12 C13 1.5021(17)
C13 H13A 0.9800
C13 H13B 0.9800
C13 H13C 0.9800
C14 C15 1.5275(17)
C14 C16 1.5367(16)
C14 C17 1.5374(17)
C15 H15A 0.9800
C15 H15B 0.9800
C15 H15C 0.9800
C16 H16A 0.9800
C16 H16B 0.9800
C16 H16C 0.9800
C17 H17A 0.9800
C17 H17B 0.9800
C17 H17C 0.9800
N1 O1 1.4212(12)

loop_
_geom_torsion_atom_site_label_1
_geom_torsion_atom_site_label_2
_geom_torsion_atom_site_label_3
_geom_torsion_atom_site_label_4
_geom_torsion
N1 C1 C2 C3 -0.04(13)
C14 C1 C2 C3 179.42(10)
C1 C2 C3 O1 0.07(12)
C1 C2 C3 C4 -176.60(12)
C2 C3 C4 C5 139.99(13)
O1 C3 C4 C5 -36.50(15)
C2 C3 C4 C9 -37.20(18)
O1 C3 C4 C9 146.31(10)
C9 C4 C5 C6 0.64(16)
C3 C4 C5 C6 -176.58(10)
C4 C5 C6 C7 0.06(17)
C5 C6 C7 C8 -0.55(18)
C6 C7 C8 C9 0.33(18)
C7 C8 C9 C4 0.37(17)
C7 C8 C9 C10 -175.52(11)
C5 C4 C9 C8 -0.85(16)
C3 C4 C9 C8 176.35(10)
C5 C4 C9 C10 175.05(10)
C3 C4 C9 C10 -7.76(16)
C8 C9 C10 C11 -36.07(17)
C4 C9 C10 C11 148.11(12)
C9 C10 C11 C12 178.95(11)
C10 C11 C12 O2 -179.34(13)
C10 C11 C12 C13 0.93(19)
N1 C1 C14 C15 3.88(15)
C2 C1 C14 C15 -175.52(11)
N1 C1 C14 C16 124.56(12)
C2 C1 C14 C16 -54.84(14)
N1 C1 C14 C17 -117.36(12)
C2 C1 C14 C17 63.23(14)
C2 C1 N1 O1 -0.01(12)
C14 C1 N1 O1 -179.49(9)
C2 C3 O1 N1 -0.07(12)
C4 C3 O1 N1 177.22(9)
C1 N1 O1 C3 0.05(11)
